data_7250989
loop_
_publ_author_name
'Marasinghe, Aloka A.'
'Averkiev, Boris B.'
'Aaker\"oy, Christer B.'

_publ_section_title
;
 Examining intermolecular interactions in crystal structures of
 amide-substituted 2-aminopyrimidine derivatives
;
_journal_issue 43
_journal_name_full CrystEngComm
_journal_page_first 7000
_journal_page_last 7011
_journal_paper_doi 10.1039/D5CE00839E
_journal_volume 27
_journal_year 2025
_chemical_formula_moiety 'C9 H12 Br N3 O'
_chemical_formula_sum 'C9 H12 Br N3 O'
_chemical_formula_weight 258.13
_chemical_melting_point 390.0(10)
_chemical_name_systematic N-(5-bromopyrimidin-2-yl)pentanamide
_space_group_crystal_system triclinic
_space_group_IT_number 2
_space_group_name_Hall '-P 1'
_space_group_name_H-M_alt 'P -1'
_atom_sites_solution_hydrogens mixed
_atom_sites_solution_primary dual
_audit_creation_date 2024-02-26
_audit_creation_method
;
Olex2 1.5-ac5-024
(compiled 2022.04.12 svn.rca3783a0 for Rigaku Oxford Diffraction, GUI svn.r6498)
;
_audit_update_record
;
2025-08-25 deposited with the CCDC.	2025-10-02 downloaded from the CCDC.
;
_cell_angle_alpha 70.2550(10)
_cell_angle_beta 73.2710(10)
_cell_angle_gamma 78.2360(10)
_cell_formula_units_Z 4
_cell_length_a 8.16640(10)
_cell_length_b 10.95870(10)
_cell_length_c 13.4268(2)
_cell_measurement_reflns_used 16733
_cell_measurement_temperature 210.00(10)
_cell_measurement_theta_max 79.7010
_cell_measurement_theta_min 3.5890
_cell_volume 1075.49(2)
_computing_cell_refinement 'CrysAlisPro 1.171.43.105a (Rigaku OD, 2024)'
_computing_data_collection 'CrysAlisPro 1.171.43.105a (Rigaku OD, 2024)'
_computing_data_reduction 'CrysAlisPro 1.171.43.105a (Rigaku OD, 2024)'
_computing_molecular_graphics 'Olex2 1.5-ac5-024 (Dolomanov et al., 2009)'
_computing_publication_material 'Olex2 1.5-ac5-024 (Dolomanov et al., 2009)'
_computing_structure_refinement 'XL  (Sheldrick, 2008)'
_computing_structure_solution 'SHELXT  (Sheldrick, 2015)'
_diffrn_ambient_environment N~2~
_diffrn_ambient_temperature 210.00(10)
_diffrn_detector 'Hybrid Pixel Array Detector'
_diffrn_detector_area_resol_mean 10.0000
_diffrn_detector_type HyPix
_diffrn_measured_fraction_theta_full 0.999
_diffrn_measured_fraction_theta_max 0.992
_diffrn_measurement_details
;
List of Runs (angles in degrees, time in seconds):

  # Type    Start    End  Width  t~exp~   \w     \q     \k     \f   Frames
#--------------------------------------------------------------------------
  1  \w    -73.00 -12.00   0.50    0.20    --  -49.82 124.00 154.00  122
  2  \w    -83.00 -58.00   0.50    0.20    --  -49.82 149.00 -41.00   50
  3  \w   -103.00 -57.00   0.50    0.20    --  -49.82-149.00 -89.00   92
  4  \w     70.00 109.00   0.50    0.20    --   49.82-149.00 -89.00   78
  5  \w     35.00  91.00   0.50    0.20    --   49.82-124.00  74.00  112
  6  \w   -141.00-116.00   0.50    0.80    --  -90.00-124.00  74.00   50
  7  \w    -77.00 -52.00   0.50    0.80    --  -90.00 124.00 154.00   50
  8  \w    -88.00 -63.00   0.50    0.80    --  -90.00 149.00 -41.00   50
  9  \w     86.00 111.00   0.50    0.80    --  111.50-124.00  74.00   50
 10  \w    141.00 175.00   0.50    0.80    --  111.50 124.00 154.00   68
 11  \w     57.00  83.00   0.50    0.80    --  111.50-124.00  74.00   52
 12  \w     94.00 129.00   0.50    0.80    --  111.50-149.00 -89.00   70
 13  \w     91.00 136.00   0.50    0.80    --  111.50 149.00 -41.00   90
 14  \w   -109.00 -31.00   0.50    0.20    --  -49.82 -77.00 -30.00  156
 15  \w   -119.00 -94.00   0.50    0.20    --  -49.82-125.00 -30.00   50
 16  \w   -101.00 -73.00   0.50    0.20    --  -49.82-125.00 -60.00   56
 17  \w    -22.00  14.00   0.50    0.20    --   49.82 -19.00-180.00   72
 18  \w    -22.00   3.00   0.50    0.20    --   49.82 -19.00 -90.00   50
 19  \w    -19.00  25.00   0.50    0.20    --   49.82 -19.00 -30.00   88
 20  \w    -48.00 -21.00   0.50    0.80    --  -90.00  45.00 -60.00   54
 21  \w   -161.00 -83.00   0.50    0.80    --  -90.00 -15.00 -60.00  156
 22  \w   -128.00-103.00   0.50    0.80    --  -90.00-149.00 -89.00   50
 23  \w    127.00 175.00   0.50    0.80    --  111.50  15.00  90.00   96
 24  \w     69.00 106.00   0.50    0.80    --  111.50-100.00 -13.96   74
 25  \w    105.00 138.00   0.50    0.80    --  111.50  30.00  30.00   66
 26  \w     48.00 122.00   0.50    0.80    --  111.50  -2.00 -48.87  148
 27  \w     76.00 104.00   0.50    0.80    --  111.50 -94.00  30.00   56
 28  \w     41.00  66.00   0.50    0.80    --  111.50 -61.00 150.00   50
 29  \w     47.00 101.00   0.50    0.80    --  111.50 -94.00 -90.00  108
 30  \w     45.00  70.00   0.50    0.80    --  111.50 -94.00 150.00   50
 31  \w    111.00 161.00   0.50    0.80    --  111.50  15.00  60.00  100
 32  \w     56.00  92.00   0.50    0.80    --  111.50 -94.00  60.00   72
 33  \w     42.00  68.00   0.50    0.80    --  111.50 -61.00 -30.00   52
 34  \w    140.00 166.00   0.50    0.80    --  111.50 125.00 -90.00   52
 35  \w     80.00 105.00   0.50    0.80    --  111.50 -94.00 150.00   50
 36  \w     43.00  68.00   0.50    0.80    --  111.50 -61.00  30.00   50
 37  \w     54.00  80.00   0.50    0.80    --  111.50 -77.00-120.00   52
 38  \w    108.00 135.00   0.50    0.80    --  111.50  15.00 120.00   54
 39  \w    141.00 166.00   0.50    0.80    --  111.50  15.00 120.00   50
 40  \w     48.00  74.00   0.50    0.80    --  111.50 -77.00   0.00   52
 41  \w     43.00  68.00   0.50    0.80    --  111.50 -94.00  30.00   50
 42  \w     41.00  75.00   0.50    0.80    --  111.50 -94.00 -30.00   68
 43  \w     43.00  90.00   0.50    0.80    --  111.50-125.00-120.00   94
 44  \w     42.00  70.00   0.50    0.80    --  111.50 -61.00  60.00   56
 45  \w     49.00 108.00   0.50    0.80    --  111.50-125.00 -90.00  118
 46  \w     86.00 111.00   0.50    0.80    --  111.50-125.00-180.00   50
 47  \w     43.00  71.00   0.50    0.80    --  111.50-125.00-180.00   56
 48  \w    138.00 169.00   0.50    0.80    --  111.50  30.00 -60.00   62
 49  \w     43.00  94.00   0.50    0.80    --  111.50 -77.00  60.00  102
 50  \w     44.00  69.00   0.50    0.80    --  111.50-125.00  30.00   50
 51  \w     82.00 107.00   0.50    0.80    --  111.50-125.00  30.00   50
 52  \w     74.00 100.00   0.50    0.80    --  111.50-125.00 120.00   52
 53  \w    112.00 148.00   0.50    0.80    --  111.50  15.00 -60.00   72
 54  \w     73.00 101.00   0.50    0.80    --  111.50 -94.00   0.00   56
 55  \w     95.00 136.00   0.50    0.80    --  111.50 125.00 -90.00   82
 56  \w     96.00 148.00   0.50    0.80    --  111.50 125.00   0.00  104
 57  \w     79.00 105.00   0.50    0.80    --  111.50 -94.00-120.00   52
 58  \w    111.00 137.00   0.50    0.80    --  111.50  30.00 -60.00   52
 59  \w    104.00 141.00   0.50    0.80    --  111.50  45.00-150.00   74
 60  \w     86.00 111.00   0.50    0.80    --  111.50-125.00 -30.00   50
 61  \w     42.00  68.00   0.50    0.80    --  111.50 -77.00-180.00   52
 62  \w     73.00  99.00   0.50    0.80    --  111.50 -77.00-180.00   52
 63  \w    127.00 153.00   0.50    0.80    --  111.50  15.00-180.00   52
 64  \w    111.00 136.00   0.50    0.80    --  111.50  61.00 -90.00   50
 65  \w     98.00 123.00   0.50    0.80    --  111.50 -87.00 -83.49   50
 66  \w     63.00  89.00   0.50    0.80    --  111.50 -77.00 -60.00   52
 67  \w     46.00  71.00   0.50    0.80    --  111.50 -77.00 -30.00   50
 68  \w    129.00 177.00   0.50    0.80    --  111.50  15.00   0.00   96
 69  \w     52.00  77.00   0.50    0.80    --  111.50 -77.00  90.00   50
 70  \w     42.00  67.00   0.50    0.80    --  111.50 -77.00 120.00   50
 71  \w     47.00  86.00   0.50    0.80    --  111.50 -77.00 150.00   78
 72  \w     52.00  77.00   0.50    0.80    --  111.50-125.00 -30.00   50
 73  \w     76.00 101.00   0.50    0.80    --  111.50 -94.00  90.00   50
 74  \w     84.00 110.00   0.50    0.80    --  111.50-125.00 150.00   52
 75  \w     85.00 110.00   0.50    0.80    --  111.50 -78.00 -54.02   50
 76  \w     41.00  99.00   0.50    0.80    --  111.50 -94.00 120.00  116
 77  \w    142.00 168.00   0.50    0.80    --  111.50  30.00 150.00   52
 78  \w    141.00 166.00   0.50    0.80    --  111.50 125.00-120.00   50
 79  \w    137.00 168.00   0.50    0.80    --  111.50 125.00  60.00   62
 80  \w    122.00 178.00   0.50    0.80    --  111.50  77.00 150.00  112
 81  \w     85.00 110.00   0.50    0.80    --  111.50 -82.00-163.42   50
 82  \w     45.00  70.00   0.50    0.80    --  111.50 -61.00 -60.00   50
;
_diffrn_measurement_device 'four-circle diffractometer'
_diffrn_measurement_device_type 'XtaLAB Synergy, Dualflex, HyPix'
_diffrn_measurement_method '\w scans'
_diffrn_orient_matrix_type 'CrysAlisPro convention (1999,Acta A55,543-557)'
_diffrn_orient_matrix_UB_11 0.1525674000
_diffrn_orient_matrix_UB_12 -0.0188183000
_diffrn_orient_matrix_UB_13 0.0517082000
_diffrn_orient_matrix_UB_21 0.1164134000
_diffrn_orient_matrix_UB_22 0.0543336000
_diffrn_orient_matrix_UB_23 -0.1138174000
_diffrn_orient_matrix_UB_31 -0.0502481000
_diffrn_orient_matrix_UB_32 0.1389925000
_diffrn_orient_matrix_UB_33 0.0110558000
_diffrn_radiation_monochromator mirror
_diffrn_radiation_probe x-ray
_diffrn_radiation_type 'Cu K\a'
_diffrn_radiation_wavelength 1.54184
_diffrn_reflns_av_R_equivalents 0.0228
_diffrn_reflns_av_unetI/netI 0.0195
_diffrn_reflns_Laue_measured_fraction_full 0.999
_diffrn_reflns_Laue_measured_fraction_max 0.992
_diffrn_reflns_limit_h_max 10
_diffrn_reflns_limit_h_min -10
_diffrn_reflns_limit_k_max 13
_diffrn_reflns_limit_k_min -10
_diffrn_reflns_limit_l_max 17
_diffrn_reflns_limit_l_min -17
_diffrn_reflns_number 20918
_diffrn_reflns_point_group_measured_fraction_full 0.999
_diffrn_reflns_point_group_measured_fraction_max 0.992
_diffrn_reflns_theta_full 67.684
_diffrn_reflns_theta_max 80.023
_diffrn_reflns_theta_min 3.601
_diffrn_source 'micro-focus sealed X-ray tube'
_diffrn_source_type 'PhotonJet (Cu) X-ray Source'
_exptl_absorpt_coefficient_mu 4.999
_exptl_absorpt_correction_T_max 1.00000
_exptl_absorpt_correction_T_min 0.79296
_exptl_absorpt_correction_type multi-scan
_exptl_absorpt_process_details
;
CrysAlisPro 1.171.43.105a (Rigaku Oxford Diffraction, 2024)
Empirical absorption correction using spherical harmonics,
implemented in SCALE3 ABSPACK scaling algorithm.
;
_exptl_crystal_colour colourless
_exptl_crystal_colour_primary colourless
_exptl_crystal_density_diffrn 1.594
_exptl_crystal_description block
_exptl_crystal_F_000 520
_exptl_crystal_recrystallization_method 'crystallized from acetonitrile'
_exptl_crystal_size_max 0.148
_exptl_crystal_size_mid 0.103
_exptl_crystal_size_min 0.044
_refine_diff_density_max 0.322
_refine_diff_density_min -0.657
_refine_diff_density_rms 0.068
_refine_ls_extinction_method none
_refine_ls_goodness_of_fit_ref 1.050
_refine_ls_hydrogen_treatment mixed
_refine_ls_matrix_type full
_refine_ls_number_parameters 263
_refine_ls_number_reflns 4659
_refine_ls_number_restraints 0
_refine_ls_restrained_S_all 1.050
_refine_ls_R_factor_all 0.0243
_refine_ls_R_factor_gt 0.0232
_refine_ls_shift/su_max 0.003
_refine_ls_shift/su_mean 0.000
_refine_ls_structure_factor_coef Fsqd
_refine_ls_weighting_details 'w=1/[\s^2^(Fo^2^)+(0.0382P)^2^+0.2606P] where P=(Fo^2^+2Fc^2^)/3'
_refine_ls_weighting_scheme calc
_refine_ls_wR_factor_gt 0.0633
_refine_ls_wR_factor_ref 0.0640
_reflns_Friedel_coverage 0.000
_reflns_number_gt 4406
_reflns_number_total 4659
_reflns_threshold_expression 'I > 2\s(I)'
_cod_data_source_file d5ce00839e2.cif
_cod_data_source_block exp_862a_autored
_cod_depositor_comments
;
The following automatic conversions were performed:

data item '_chemical_melting_point' value '389-391' was changed to
'390.0(10)' -- the average value was taken and precision was
estimated.

Automatic conversion script
Id: cif_fix_values 8170 2020-07-09 18:12:32Z antanas 

 Adding full bibliography for 7250982--7251002.cif.
;
_cod_database_code 7250989
_shelx_shelxl_version_number 2014/7
_chemical_oxdiff_formula C7H8Br1N3O
_shelx_space_group_comment
;
The symmetry employed for this shelxl refinement is uniquely defined
by the following loop, which should always be used as a source of
symmetry information in preference to the above space-group names.
They are only intended as comments.
;
_olex2_refinement_description
;
1. Fixed Uiso
 At 1.2 times of:
  All C(H) groups, All C(H,H) groups
 At 1.5 times of:
  All C(H,H,H) groups
2.a Secondary CH2 refined with riding coordinates:
 C10A(H10A,H10B), C11A(H11A,H11B), C12A(H12A,H12B), C10B(H10C,H10D), C11B(H11C,
 H11D), C12B(H12C,H12D)
2.b Aromatic/amide H refined with riding coordinates:
 C3A(H3A), C5A(H5A), C3B(H3B), C5B(H5B)
2.c Idealised Me refined as rotating group:
 C13A(H13A,H13B,H13C), C13B(H13D,H13E,H13F)
;
_olex2_submission_special_instructions 'No special instructions were received'
_oxdiff_exptl_absorpt_empirical_details
;
Empirical correction (ABSPACK) includes:
- Absorption correction using spherical harmonics
- Frame scaling
;
_oxdiff_exptl_absorpt_empirical_full_max 1.282
_oxdiff_exptl_absorpt_empirical_full_min 0.799

loop_
_space_group_symop_operation_xyz
'x, y, z'
'-x, -y, -z'

loop_
_atom_site_label
_atom_site_type_symbol
_atom_site_fract_x
_atom_site_fract_y
_atom_site_fract_z
_atom_site_U_iso_or_equiv
_atom_site_adp_type
_atom_site_occupancy
_atom_site_site_symmetry_order
_atom_site_calc_flag
_atom_site_refinement_flags_posn
_atom_site_refinement_flags_adp
_atom_site_refinement_flags_occupancy
_atom_site_disorder_assembly
_atom_site_disorder_group
Br1A Br 0.61546(2) 0.90246(2) 0.66088(2) 0.03922(7) Uani 1 1 d . . . . .
C1A C 0.60109(18) 0.50125(13) 0.63777(11) 0.0269(3) Uani 1 1 d . . . . .
N2A N 0.66865(18) 0.50512(12) 0.71590(11) 0.0332(3) Uani 1 1 d . . . . .
C3A C 0.6706(2) 0.62395(15) 0.72188(13) 0.0335(3) Uani 1 1 d . . . . .
H3A H 0.7172 0.6312 0.7757 0.040 Uiso 1 1 calc R U . . .
C4A C 0.60693(19) 0.73663(14) 0.65218(12) 0.0298(3) Uani 1 1 d . . . . .
C5A C 0.53865(19) 0.72212(14) 0.57380(12) 0.0298(3) Uani 1 1 d . . . . .
H5A H 0.4936 0.7967 0.5253 0.036 Uiso 1 1 calc R U . . .
N6A N 0.53589(16) 0.60471(12) 0.56613(10) 0.0291(2) Uani 1 1 d . . . . .
N7A N 0.59415(18) 0.38370(12) 0.62330(11) 0.0310(3) Uani 1 1 d . . . . .
C8A C 0.62755(19) 0.25508(13) 0.68364(12) 0.0303(3) Uani 1 1 d . . . . .
O9A O 0.61248(19) 0.17198(11) 0.64661(11) 0.0448(3) Uani 1 1 d . . . . .
C10A C 0.6771(2) 0.22135(14) 0.79004(12) 0.0315(3) Uani 1 1 d . . . . .
H10A H 0.5881 0.2626 0.8393 0.038 Uiso 1 1 calc R U . . .
H10B H 0.7855 0.2557 0.7774 0.038 Uiso 1 1 calc R U . . .
C11A C 0.6985(2) 0.07382(14) 0.84333(12) 0.0347(3) Uani 1 1 d . . . . .
H11A H 0.5871 0.0415 0.8610 0.042 Uiso 1 1 calc R U . . .
H11B H 0.7789 0.0328 0.7907 0.042 Uiso 1 1 calc R U . . .
C12A C 0.7642(3) 0.03205(17) 0.94629(15) 0.0470(4) Uani 1 1 d . . . . .
H12A H 0.6811 0.0683 1.0011 0.056 Uiso 1 1 calc R U . . .
H12B H 0.8734 0.0669 0.9301 0.056 Uiso 1 1 calc R U . . .
C13A C 0.7909(3) -0.11623(19) 0.99186(17) 0.0609(6) Uani 1 1 d . . . . .
H13A H 0.8764 -0.1520 0.9387 0.091 Uiso 1 1 calc R U . . .
H13B H 0.6830 -0.1509 1.0076 0.091 Uiso 1 1 calc R U . . .
H13C H 0.8305 -0.1402 1.0583 0.091 Uiso 1 1 calc R U . . .
Br1B Br 0.87578(2) 1.07112(2) 0.34449(2) 0.03757(6) Uani 1 1 d . . . . .
C1B C 0.88899(18) 0.64663(14) 0.36684(12) 0.0277(3) Uani 1 1 d . . . . .
N2B N 0.81823(18) 0.73541(12) 0.29014(11) 0.0350(3) Uani 1 1 d . . . . .
C3B C 0.8124(2) 0.85994(14) 0.28573(13) 0.0356(3) Uani 1 1 d . . . . .
H3B H 0.7623 0.9258 0.2334 0.043 Uiso 1 1 calc R U . . .
C4B C 0.8770(2) 0.89558(14) 0.35509(13) 0.0310(3) Uani 1 1 d . . . . .
C5B C 0.94714(19) 0.79573(14) 0.43256(12) 0.0307(3) Uani 1 1 d . . . . .
H5B H 0.9911 0.8165 0.4815 0.037 Uiso 1 1 calc R U . . .
N6B N 0.95327(16) 0.67114(12) 0.43893(10) 0.0299(2) Uani 1 1 d . . . . .
N7B N 0.90029(18) 0.51502(12) 0.37959(11) 0.0312(3) Uani 1 1 d . . . . .
C8B C 0.87987(19) 0.44686(14) 0.31530(12) 0.0308(3) Uani 1 1 d . . . . .
O9B O 0.90915(19) 0.32869(11) 0.34711(11) 0.0463(3) Uani 1 1 d . . . . .
C10B C 0.8274(2) 0.51651(14) 0.20969(12) 0.0312(3) Uani 1 1 d . . . . .
H10C H 0.9155 0.5718 0.1597 0.037 Uiso 1 1 calc R U . . .
H10D H 0.7189 0.5730 0.2233 0.037 Uiso 1 1 calc R U . . .
C11B C 0.8046(2) 0.41941(14) 0.15720(12) 0.0331(3) Uani 1 1 d . . . . .
H11C H 0.9144 0.3648 0.1424 0.040 Uiso 1 1 calc R U . . .
H11D H 0.7201 0.3621 0.2091 0.040 Uiso 1 1 calc R U . . .
C12B C 0.7458(2) 0.48296(17) 0.05171(14) 0.0412(4) Uani 1 1 d . . . . .
H12C H 0.8321 0.5373 -0.0019 0.049 Uiso 1 1 calc R U . . .
H12D H 0.6375 0.5396 0.0652 0.049 Uiso 1 1 calc R U . . .
C13B C 0.7195(3) 0.3805(2) 0.00595(16) 0.0534(5) Uani 1 1 d . . . . .
H13D H 0.6857 0.4235 -0.0624 0.080 Uiso 1 1 calc R U . . .
H13E H 0.6301 0.3294 0.0575 0.080 Uiso 1 1 calc R U . . .
H13F H 0.8262 0.3236 -0.0064 0.080 Uiso 1 1 calc R U . . .
H7B H 0.939(2) 0.4692(19) 0.4319(16) 0.032(5) Uiso 1 1 d . . . . .
H7A H 0.562(3) 0.393(2) 0.5691(18) 0.042(5) Uiso 1 1 d . . . . .

loop_
_atom_site_aniso_label
_atom_site_aniso_U_11
_atom_site_aniso_U_22
_atom_site_aniso_U_33
_atom_site_aniso_U_23
_atom_site_aniso_U_13
_atom_site_aniso_U_12
Br1A 0.05197(11) 0.02307(9) 0.05135(11) -0.01637(7) -0.01751(8) -0.00676(7)
C1A 0.0330(7) 0.0201(6) 0.0297(6) -0.0087(5) -0.0082(5) -0.0042(5)
N2A 0.0452(7) 0.0238(6) 0.0368(6) -0.0096(5) -0.0175(5) -0.0054(5)
C3A 0.0439(8) 0.0259(7) 0.0377(7) -0.0122(6) -0.0158(6) -0.0059(6)
C4A 0.0362(7) 0.0201(6) 0.0366(7) -0.0115(5) -0.0080(6) -0.0064(5)
C5A 0.0370(7) 0.0203(6) 0.0334(7) -0.0082(5) -0.0106(6) -0.0032(5)
N6A 0.0379(6) 0.0210(6) 0.0318(6) -0.0084(4) -0.0127(5) -0.0033(5)
N7A 0.0459(7) 0.0196(6) 0.0331(6) -0.0078(5) -0.0181(5) -0.0036(5)
C8A 0.0380(7) 0.0192(6) 0.0359(7) -0.0079(5) -0.0130(6) -0.0021(5)
O9A 0.0745(8) 0.0199(5) 0.0514(7) -0.0121(5) -0.0332(6) -0.0014(5)
C10A 0.0419(8) 0.0218(6) 0.0319(7) -0.0066(5) -0.0114(6) -0.0051(5)
C11A 0.0458(8) 0.0227(7) 0.0352(7) -0.0049(5) -0.0131(6) -0.0043(6)
C12A 0.0671(11) 0.0347(9) 0.0394(8) -0.0047(7) -0.0214(8) -0.0048(8)
C13A 0.0910(16) 0.0373(10) 0.0478(10) 0.0007(8) -0.0300(11) 0.0034(10)
Br1B 0.04804(11) 0.01831(9) 0.04915(11) -0.01096(6) -0.01531(8) -0.00295(6)
C1B 0.0334(7) 0.0196(6) 0.0315(7) -0.0079(5) -0.0091(5) -0.0034(5)
N2B 0.0482(7) 0.0218(6) 0.0393(7) -0.0080(5) -0.0204(6) -0.0012(5)
C3B 0.0480(8) 0.0200(7) 0.0412(8) -0.0064(6) -0.0199(7) -0.0007(6)
C4B 0.0379(7) 0.0176(6) 0.0379(7) -0.0094(5) -0.0085(6) -0.0026(5)
C5B 0.0375(7) 0.0229(7) 0.0353(7) -0.0108(5) -0.0115(6) -0.0032(5)
N6B 0.0388(6) 0.0209(5) 0.0325(6) -0.0078(4) -0.0128(5) -0.0033(5)
N7B 0.0451(7) 0.0181(5) 0.0345(6) -0.0060(5) -0.0185(5) -0.0028(5)
C8B 0.0370(7) 0.0224(7) 0.0374(7) -0.0104(5) -0.0136(6) -0.0037(5)
O9B 0.0773(9) 0.0203(5) 0.0539(7) -0.0111(5) -0.0379(7) -0.0007(5)
C10B 0.0386(7) 0.0238(7) 0.0333(7) -0.0078(5) -0.0120(6) -0.0046(5)
C11B 0.0411(8) 0.0279(7) 0.0334(7) -0.0096(6) -0.0120(6) -0.0052(6)
C12B 0.0514(9) 0.0382(9) 0.0364(8) -0.0084(6) -0.0168(7) -0.0061(7)
C13B 0.0710(13) 0.0565(12) 0.0449(10) -0.0195(9) -0.0264(9) -0.0088(10)

loop_
_atom_type_symbol
_atom_type_description
_atom_type_scat_dispersion_real
_atom_type_scat_dispersion_imag
_atom_type_scat_source
C C 0.0181 0.0091 'International Tables Vol C Tables 4.2.6.8 and 6.1.1.4'
H H 0.0000 0.0000 'International Tables Vol C Tables 4.2.6.8 and 6.1.1.4'
Br Br -0.6763 1.2805 'International Tables Vol C Tables 4.2.6.8 and 6.1.1.4'
N N 0.0311 0.0180 'International Tables Vol C Tables 4.2.6.8 and 6.1.1.4'
O O 0.0492 0.0322 'International Tables Vol C Tables 4.2.6.8 and 6.1.1.4'

loop_
_geom_angle_atom_site_label_1
_geom_angle_atom_site_label_2
_geom_angle_atom_site_label_3
_geom_angle
_geom_angle_site_symmetry_1
_geom_angle_site_symmetry_3
_geom_angle_publ_flag
N2A C1A N6A 126.14(13) . . ?
N2A C1A N7A 120.78(13) . . ?
N6A C1A N7A 113.08(13) . . ?
C1A N2A C3A 115.80(13) . . ?
N2A C3A H3A 118.7 . . ?
N2A C3A C4A 122.70(14) . . ?
C4A C3A H3A 118.7 . . ?
C3A C4A Br1A 121.68(11) . . ?
C3A C4A C5A 117.08(13) . . ?
C5A C4A Br1A 121.23(11) . . ?
C4A C5A H5A 119.4 . . ?
N6A C5A C4A 121.26(13) . . ?
N6A C5A H5A 119.4 . . ?
C5A N6A C1A 117.03(13) . . ?
C1A N7A C8A 132.83(13) . . ?
C1A N7A H7A 112.2(15) . . ?
C8A N7A H7A 114.9(15) . . ?
N7A C8A C10A 121.19(13) . . ?
O9A C8A N7A 116.53(14) . . ?
O9A C8A C10A 122.27(13) . . ?
C8A C10A H10A 109.4 . . ?
C8A C10A H10B 109.4 . . ?
C8A C10A C11A 111.20(12) . . ?
H10A C10A H10B 108.0 . . ?
C11A C10A H10A 109.4 . . ?
C11A C10A H10B 109.4 . . ?
C10A C11A H11A 108.7 . . ?
C10A C11A H11B 108.7 . . ?
H11A C11A H11B 107.6 . . ?
C12A C11A C10A 114.02(13) . . ?
C12A C11A H11A 108.7 . . ?
C12A C11A H11B 108.7 . . ?
C11A C12A H12A 109.4 . . ?
C11A C12A H12B 109.4 . . ?
C11A C12A C13A 111.19(16) . . ?
H12A C12A H12B 108.0 . . ?
C13A C12A H12A 109.4 . . ?
C13A C12A H12B 109.4 . . ?
C12A C13A H13A 109.5 . . ?
C12A C13A H13B 109.5 . . ?
C12A C13A H13C 109.5 . . ?
H13A C13A H13B 109.5 . . ?
H13A C13A H13C 109.5 . . ?
H13B C13A H13C 109.5 . . ?
N2B C1B N6B 126.15(13) . . ?
N2B C1B N7B 120.80(13) . . ?
N6B C1B N7B 113.04(13) . . ?
C1B N2B C3B 115.80(13) . . ?
N2B C3B H3B 118.7 . . ?
N2B C3B C4B 122.56(14) . . ?
C4B C3B H3B 118.7 . . ?
C3B C4B Br1B 122.13(11) . . ?
C3B C4B C5B 117.17(13) . . ?
C5B C4B Br1B 120.68(12) . . ?
C4B C5B H5B 119.4 . . ?
N6B C5B C4B 121.29(14) . . ?
N6B C5B H5B 119.4 . . ?
C5B N6B C1B 117.02(13) . . ?
C1B N7B H7B 112.6(14) . . ?
C8B N7B C1B 132.90(13) . . ?
C8B N7B H7B 114.0(13) . . ?
N7B C8B C10B 121.22(13) . . ?
O9B C8B N7B 116.85(14) . . ?
O9B C8B C10B 121.92(13) . . ?
C8B C10B H10C 109.4 . . ?
C8B C10B H10D 109.4 . . ?
C8B C10B C11B 110.99(12) . . ?
H10C C10B H10D 108.0 . . ?
C11B C10B H10C 109.4 . . ?
C11B C10B H10D 109.4 . . ?
C10B C11B H11C 108.8 . . ?
C10B C11B H11D 108.8 . . ?
H11C C11B H11D 107.7 . . ?
C12B C11B C10B 113.94(13) . . ?
C12B C11B H11C 108.8 . . ?
C12B C11B H11D 108.8 . . ?
C11B C12B H12C 109.4 . . ?
C11B C12B H12D 109.4 . . ?
C11B C12B C13B 111.15(14) . . ?
H12C C12B H12D 108.0 . . ?
C13B C12B H12C 109.4 . . ?
C13B C12B H12D 109.4 . . ?
C12B C13B H13D 109.5 . . ?
C12B C13B H13E 109.5 . . ?
C12B C13B H13F 109.5 . . ?
H13D C13B H13E 109.5 . . ?
H13D C13B H13F 109.5 . . ?
H13E C13B H13F 109.5 . . ?

loop_
_geom_bond_atom_site_label_1
_geom_bond_atom_site_label_2
_geom_bond_distance
_geom_bond_site_symmetry_2
_geom_bond_publ_flag
Br1A C4A 1.8764(14) . ?
C1A N2A 1.3341(19) . ?
C1A N6A 1.3439(19) . ?
C1A N7A 1.3804(18) . ?
N2A C3A 1.3349(19) . ?
C3A H3A 0.9400 . ?
C3A C4A 1.381(2) . ?
C4A C5A 1.390(2) . ?
C5A H5A 0.9400 . ?
C5A N6A 1.3302(19) . ?
N7A C8A 1.3843(18) . ?
N7A H7A 0.81(2) . ?
C8A O9A 1.2159(19) . ?
C8A C10A 1.502(2) . ?
C10A H10A 0.9800 . ?
C10A H10B 0.9800 . ?
C10A C11A 1.5269(19) . ?
C11A H11A 0.9800 . ?
C11A H11B 0.9800 . ?
C11A C12A 1.519(2) . ?
C12A H12A 0.9800 . ?
C12A H12B 0.9800 . ?
C12A C13A 1.524(2) . ?
C13A H13A 0.9700 . ?
C13A H13B 0.9700 . ?
C13A H13C 0.9700 . ?
Br1B C4B 1.8785(14) . ?
C1B N2B 1.3332(19) . ?
C1B N6B 1.3454(19) . ?
C1B N7B 1.3806(18) . ?
N2B C3B 1.337(2) . ?
C3B H3B 0.9400 . ?
C3B C4B 1.383(2) . ?
C4B C5B 1.388(2) . ?
C5B H5B 0.9400 . ?
C5B N6B 1.3303(19) . ?
N7B C8B 1.3784(19) . ?
N7B H7B 0.82(2) . ?
C8B O9B 1.2147(19) . ?
C8B C10B 1.504(2) . ?
C10B H10C 0.9800 . ?
C10B H10D 0.9800 . ?
C10B C11B 1.525(2) . ?
C11B H11C 0.9800 . ?
C11B H11D 0.9800 . ?
C11B C12B 1.520(2) . ?
C12B H12C 0.9800 . ?
C12B H12D 0.9800 . ?
C12B C13B 1.524(2) . ?
C13B H13D 0.9700 . ?
C13B H13E 0.9700 . ?
C13B H13F 0.9700 . ?

loop_
_geom_hbond_atom_site_label_D
_geom_hbond_atom_site_label_H
_geom_hbond_atom_site_label_A
_geom_hbond_distance_DH
_geom_hbond_distance_HA
_geom_hbond_distance_DA
_geom_hbond_angle_DHA
_geom_hbond_site_symmetry_A
N7B H7B N6B 0.82(2) 2.16(2) 2.9755(18) 172.9(18) 2_766
N7A H7A N6A 0.81(2) 2.18(2) 2.9824(18) 173(2) 2_666
